data_2243692
loop_
_publ_author_name
'Harish Chinthal, Chayanna'
'Kavitha, Channappa N.'
'Yathirajan, Hemmige S.'
'Foro, Sabine'
'Glidewell, Christopher'

_publ_section_title
;
 Six 1-halobenzoyl-4-(2-methoxyphenyl)piperazines having <i>Z</i>' values
 of one, two or four; disorder, pseudosymmetry, twinning and
 supramolecular assembly in one, two or three dimensions
;
_journal_coeditor_code HB7954
_journal_issue 1
_journal_name_full 'Acta Crystallographica Section E'
_journal_page_first 5
_journal_page_last 13
_journal_paper_doi 10.1107/S2056989020015649
_journal_volume 77
_journal_year 2021
_chemical_absolute_configuration unk
_chemical_formula_iupac 'C18 H19 F N2 O2'
_chemical_formula_moiety 'C18 H19 F N2 O2'
_chemical_formula_sum 'C18 H19 F N2 O2'
_chemical_formula_weight 314.35
_chemical_name_systematic
;
1-(4-Fluorobenzoyl)-4-(2-methoxyphenyl)piperazine
;
_space_group_crystal_system orthorhombic
_space_group_IT_number 19
_space_group_name_Hall 'P 2ac 2ab'
_space_group_name_H-M_alt 'P 21 21 21'
_atom_sites_solution_hydrogens geom
_atom_sites_solution_primary difmap
_audit_creation_method SHELXL-2014
_cell_angle_alpha 90
_cell_angle_beta 90
_cell_angle_gamma 90
_cell_formula_units_Z 4
_cell_length_a 7.3286(6)
_cell_length_b 11.3388(7)
_cell_length_c 20.3040(10)
_cell_measurement_reflns_used 3523
_cell_measurement_temperature 296(2)
_cell_measurement_theta_max 27.764
_cell_measurement_theta_min 2.955
_cell_volume 1687.21(19)
_computing_cell_refinement
;
CrysAlis RED (Oxford Diffraction, 2009)
;
_computing_data_collection
;
CrysAlis CCD (Oxford Diffraction, 2009)
;
_computing_data_reduction
;
CrysAlis RED (Oxford Diffraction, 2009)
;
_computing_molecular_graphics
;
PLATON (Spek, 2020)
;
_computing_publication_material
;
SHELXL2014 (Sheldrick, 2015b) and PLATON (Spek, 2020)
;
_computing_structure_refinement
;
SHELXL2014 (Sheldrick, 2015b)
;
_computing_structure_solution
;
SHELXT (Sheldrick, 2015a)
;
_diffrn_ambient_temperature 296(2)
_diffrn_measured_fraction_theta_full 0.998
_diffrn_measured_fraction_theta_max 0.997
_diffrn_measurement_device_type 'Oxford Diffraction Xcalibur CCD'
_diffrn_measurement_method '\w scans'
_diffrn_radiation_monochromator graphite
_diffrn_radiation_type MoK\a
_diffrn_radiation_wavelength 0.71073
_diffrn_reflns_av_R_equivalents 0.0357
_diffrn_reflns_av_unetI/netI 0.0627
_diffrn_reflns_limit_h_max 9
_diffrn_reflns_limit_h_min -8
_diffrn_reflns_limit_k_max 14
_diffrn_reflns_limit_k_min -10
_diffrn_reflns_limit_l_max 25
_diffrn_reflns_limit_l_min -16
_diffrn_reflns_number 6377
_diffrn_reflns_theta_full 25.242
_diffrn_reflns_theta_max 26.492
_diffrn_reflns_theta_min 2.955
_diffrn_source 'Enhance (Mo) X-ray Source'
_diffrn_standards_decay_% 0
_diffrn_standards_interval_count 0
_diffrn_standards_interval_time 0
_diffrn_standards_number 0
_exptl_absorpt_coefficient_mu 0.089
_exptl_absorpt_correction_T_max 0.988
_exptl_absorpt_correction_T_min 0.938
_exptl_absorpt_correction_type multi-scan
_exptl_absorpt_process_details
;
(CrysalisRed; Oxford Diffraction, 2009)
;
_exptl_crystal_colour yellow
_exptl_crystal_density_diffrn 1.238
_exptl_crystal_description needle
_exptl_crystal_F_000 664
_exptl_crystal_size_max 0.440
_exptl_crystal_size_mid 0.140
_exptl_crystal_size_min 0.140
_refine_diff_density_max 0.117
_refine_diff_density_min -0.138
_refine_ls_extinction_method none
_refine_ls_goodness_of_fit_ref 0.915
_refine_ls_hydrogen_treatment constr
_refine_ls_matrix_type full
_refine_ls_number_parameters 209
_refine_ls_number_reflns 3377
_refine_ls_number_restraints 0
_refine_ls_restrained_S_all 0.915
_refine_ls_R_factor_all 0.0986
_refine_ls_R_factor_gt 0.0444
_refine_ls_shift/su_max 0.000
_refine_ls_shift/su_mean 0.000
_refine_ls_structure_factor_coef Fsqd
_refine_ls_weighting_details 'w=1/[\s^2^(Fo^2^)+(0.0379P)^2^] where P=(Fo^2^+2Fc^2^)/3'
_refine_ls_weighting_scheme calc
_refine_ls_wR_factor_gt 0.0746
_refine_ls_wR_factor_ref 0.0875
_reflns_number_gt 1918
_reflns_number_total 3377
_reflns_threshold_expression 'I > 2\s(I)'
_cod_data_source_file hb7954sup1.cif
_cod_data_source_block I
_cod_database_code 2243692
_shelx_space_group_comment
;
The symmetry employed for this shelxl refinement is uniquely defined
by the following loop, which should always be used as a source of
symmetry information in preference to the above space-group names.
They are only intended as comments.
;
_shelx_estimated_absorpt_t_min 0.962
_shelx_estimated_absorpt_t_max 0.988
_shelxl_version_number 2.014

loop_
_space_group_symop_operation_xyz
'x, y, z'
'-x+1/2, -y, z+1/2'
'x+1/2, -y+1/2, -z'
'-x, y+1/2, -z+1/2'

loop_
_atom_site_type_symbol
_atom_site_label
_atom_site_fract_x
_atom_site_fract_y
_atom_site_fract_z
_atom_site_U_iso_or_equiv
_atom_site_adp_type
_atom_site_calc_flag
_atom_site_occupancy
_atom_site_disorder_assembly
_atom_site_disorder_group
N N1 0.6727(4) 0.2259(2) 0.20993(12) 0.0536(7) Uani d 1 . .
C C2 0.8380(5) 0.2651(3) 0.24390(16) 0.0595(9) Uani d 1 . .
H H2A 0.9060 0.1970 0.2591 0.071 Uiso calc 1 . .
H H2B 0.8046 0.3118 0.2821 0.071 Uiso calc 1 . .
C C3 0.9566(4) 0.3381(3) 0.19839(14) 0.0538(9) Uani d 1 . .
H H3A 1.0612 0.3678 0.2225 0.065 Uiso calc 1 . .
H H3B 1.0010 0.2890 0.1627 0.065 Uiso calc 1 . .
N N4 0.8517(3) 0.4376(2) 0.17130(11) 0.0465(7) Uani d 1 . .
C C5 0.6898(4) 0.3946(3) 0.13597(15) 0.0525(9) Uani d 1 . .
H H5A 0.7276 0.3458 0.0992 0.063 Uiso calc 1 . .
H H5B 0.6219 0.4612 0.1186 0.063 Uiso calc 1 . .
C C6 0.5689(4) 0.3238(3) 0.18136(16) 0.0563(9) Uani d 1 . .
H H6A 0.5229 0.3741 0.2163 0.068 Uiso calc 1 . .
H H6B 0.4654 0.2932 0.1569 0.068 Uiso calc 1 . .
C C17 0.6446(5) 0.1113(3) 0.19657(14) 0.0478(8) Uani d 1 . .
O O17 0.7472(3) 0.03302(19) 0.21678(12) 0.0737(7) Uani d 1 . .
C C11 0.4817(4) 0.0807(2) 0.15457(14) 0.0425(7) Uani d 1 . .
C C12 0.5086(5) 0.0571(3) 0.08810(16) 0.0624(10) Uani d 1 . .
H H12 0.6255 0.0608 0.0704 0.075 Uiso calc 1 . .
C C13 0.3629(6) 0.0284(4) 0.04822(17) 0.0740(11) Uani d 1 . .
H H13 0.3799 0.0132 0.0036 0.089 Uiso calc 1 . .
C C14 0.1935(5) 0.0228(3) 0.07572(19) 0.0656(10) Uani d 1 . .
F F14 0.0480(3) -0.0036(2) 0.03598(11) 0.1066(9) Uani d 1 . .
C C15 0.1623(5) 0.0423(3) 0.14120(19) 0.0620(9) Uani d 1 . .
H H15 0.0455 0.0361 0.1588 0.074 Uiso calc 1 . .
C C16 0.3097(5) 0.0716(3) 0.18063(16) 0.0530(8) Uani d 1 . .
H H16 0.2918 0.0852 0.2253 0.064 Uiso calc 1 . .
C C41 0.9543(4) 0.5233(3) 0.13506(13) 0.0445(7) Uani d 1 . .
C C42 0.8745(4) 0.6348(3) 0.12306(14) 0.0450(8) Uani d 1 . .
C C43 0.9689(5) 0.7194(3) 0.08778(15) 0.0568(9) Uani d 1 . .
H H43 0.9146 0.7918 0.0791 0.068 Uiso calc 1 . .
C C44 1.1429(6) 0.6969(3) 0.06546(16) 0.0696(11) Uani d 1 . .
H H44 1.2055 0.7544 0.0419 0.083 Uiso calc 1 . .
C C45 1.2242(5) 0.5907(4) 0.07779(17) 0.0719(11) Uani d 1 . .
H H45 1.3425 0.5763 0.0633 0.086 Uiso calc 1 . .
C C46 1.1291(4) 0.5041(3) 0.11218(16) 0.0609(9) Uani d 1 . .
H H46 1.1847 0.4317 0.1199 0.073 Uiso calc 1 . .
O O42 0.7039(3) 0.65179(17) 0.14915(10) 0.0576(6) Uani d 1 . .
C C47 0.6206(5) 0.7644(3) 0.14019(17) 0.0716(11) Uani d 1 . .
H H47A 0.5031 0.7649 0.1611 0.107 Uiso calc 1 . .
H H47B 0.6063 0.7797 0.0940 0.107 Uiso calc 1 . .
H H47C 0.6962 0.8242 0.1595 0.107 Uiso calc 1 . .

loop_
_atom_site_aniso_label
_atom_site_aniso_U_11
_atom_site_aniso_U_22
_atom_site_aniso_U_33
_atom_site_aniso_U_12
_atom_site_aniso_U_13
_atom_site_aniso_U_23
N1 0.0602(19) 0.0310(14) 0.0697(18) -0.0018(14) -0.0176(15) 0.0067(12)
C2 0.064(2) 0.0433(18) 0.071(2) -0.0053(18) -0.0241(19) 0.0046(17)
C3 0.053(2) 0.0427(19) 0.066(2) 0.0021(17) -0.0190(17) 0.0030(16)
N4 0.0440(16) 0.0376(14) 0.0580(15) 0.0012(13) -0.0101(14) 0.0038(12)
C5 0.052(2) 0.0403(17) 0.065(2) 0.0001(16) -0.0163(18) 0.0060(15)
C6 0.055(2) 0.0352(18) 0.079(2) 0.0003(17) -0.0104(18) 0.0036(16)
C17 0.051(2) 0.0403(19) 0.0524(19) 0.0035(18) 0.0005(16) 0.0064(14)
O17 0.0726(17) 0.0409(13) 0.108(2) 0.0047(13) -0.0297(14) 0.0048(12)
C11 0.048(2) 0.0314(16) 0.0484(19) -0.0022(14) -0.0011(16) 0.0033(13)
C12 0.061(2) 0.070(2) 0.056(2) -0.0033(19) 0.0045(19) -0.0008(17)
C13 0.085(3) 0.085(3) 0.051(2) -0.010(3) -0.006(2) -0.0045(19)
C14 0.072(3) 0.055(2) 0.070(3) -0.016(2) -0.029(2) 0.0045(19)
F14 0.1058(18) 0.1026(19) 0.1113(17) -0.0293(16) -0.0557(15) 0.0085(15)
C15 0.047(2) 0.053(2) 0.086(3) -0.0059(18) 0.000(2) 0.0089(18)
C16 0.054(2) 0.051(2) 0.0537(19) -0.0048(17) 0.0025(18) -0.0015(15)
C41 0.0445(18) 0.0440(19) 0.0451(17) -0.0018(17) -0.0018(15) -0.0028(15)
C42 0.044(2) 0.0434(19) 0.0480(17) -0.0050(16) -0.0010(16) -0.0031(15)
C43 0.059(2) 0.051(2) 0.061(2) -0.0106(19) -0.0007(19) 0.0067(17)
C44 0.062(3) 0.074(3) 0.072(2) -0.015(2) 0.005(2) 0.0121(19)
C45 0.046(2) 0.092(3) 0.078(3) -0.002(2) 0.013(2) 0.000(2)
C46 0.051(2) 0.060(2) 0.071(2) 0.0048(19) -0.0026(18) 0.0027(19)
O42 0.0617(16) 0.0372(12) 0.0739(15) 0.0044(11) 0.0126(13) 0.0058(10)
C47 0.076(3) 0.045(2) 0.093(3) 0.0152(19) 0.010(2) -0.0019(18)

loop_
_atom_type_symbol
_atom_type_description
_atom_type_scat_dispersion_real
_atom_type_scat_dispersion_imag
_atom_type_scat_source
C C 0.0033 0.0016 'International Tables Vol C Tables 4.2.6.8 and 6.1.1.4'
H H 0.0000 0.0000 'International Tables Vol C Tables 4.2.6.8 and 6.1.1.4'
F F 0.0171 0.0103 'International Tables Vol C Tables 4.2.6.8 and 6.1.1.4'
N N 0.0061 0.0033 'International Tables Vol C Tables 4.2.6.8 and 6.1.1.4'
O O 0.0106 0.0060 'International Tables Vol C Tables 4.2.6.8 and 6.1.1.4'

loop_
_geom_angle_atom_site_label_1
_geom_angle_atom_site_label_2
_geom_angle_atom_site_label_3
_geom_angle_site_symmetry_1
_geom_angle_site_symmetry_3
_geom_angle
_geom_angle_publ_flag
C17 N1 C2 . . 121.1(3) ?
C17 N1 C6 . . 125.0(3) ?
C2 N1 C6 . . 112.7(2) ?
N1 C2 C3 . . 110.7(3) ?
N1 C2 H2A . . 109.5 ?
C3 C2 H2A . . 109.5 ?
N1 C2 H2B . . 109.5 ?
C3 C2 H2B . . 109.5 ?
H2A C2 H2B . . 108.1 ?
N4 C3 C2 . . 110.3(3) ?
N4 C3 H3A . . 109.6 ?
C2 C3 H3A . . 109.6 ?
N4 C3 H3B . . 109.6 ?
C2 C3 H3B . . 109.6 ?
H3A C3 H3B . . 108.1 ?
C41 N4 C5 . . 113.4(2) ?
C41 N4 C3 . . 116.0(2) ?
C5 N4 C3 . . 110.5(2) ?
N4 C5 C6 . . 110.6(2) ?
N4 C5 H5A . . 109.5 ?
C6 C5 H5A . . 109.5 ?
N4 C5 H5B . . 109.5 ?
C6 C5 H5B . . 109.5 ?
H5A C5 H5B . . 108.1 ?
N1 C6 C5 . . 109.9(3) ?
N1 C6 H6A . . 109.7 ?
C5 C6 H6A . . 109.7 ?
N1 C6 H6B . . 109.7 ?
C5 C6 H6B . . 109.7 ?
H6A C6 H6B . . 108.2 ?
O17 C17 N1 . . 122.4(3) ?
O17 C17 C11 . . 120.4(3) ?
N1 C17 C11 . . 117.3(3) ?
C16 C11 C12 . . 119.4(3) ?
C16 C11 C17 . . 121.8(3) ?
C12 C11 C17 . . 118.8(3) ?
C13 C12 C11 . . 120.4(3) ?
C13 C12 H12 . . 119.8 ?
C11 C12 H12 . . 119.8 ?
C14 C13 C12 . . 118.4(3) ?
C14 C13 H13 . . 120.8 ?
C12 C13 H13 . . 120.8 ?
C13 C14 C15 . . 122.9(3) ?
C13 C14 F14 . . 118.5(3) ?
C15 C14 F14 . . 118.6(4) ?
C14 C15 C16 . . 118.1(3) ?
C14 C15 H15 . . 121.0 ?
C16 C15 H15 . . 121.0 ?
C11 C16 C15 . . 120.8(3) ?
C11 C16 H16 . . 119.6 ?
C15 C16 H16 . . 119.6 ?
C46 C41 C42 . . 117.8(3) ?
C46 C41 N4 . . 123.6(3) ?
C42 C41 N4 . . 118.6(3) ?
O42 C42 C43 . . 124.0(3) ?
O42 C42 C41 . . 115.8(2) ?
C43 C42 C41 . . 120.2(3) ?
C44 C43 C42 . . 120.4(3) ?
C44 C43 H43 . . 119.8 ?
C42 C43 H43 . . 119.8 ?
C45 C44 C43 . . 120.4(3) ?
C45 C44 H44 . . 119.8 ?
C43 C44 H44 . . 119.8 ?
C44 C45 C46 . . 119.7(3) ?
C44 C45 H45 . . 120.2 ?
C46 C45 H45 . . 120.2 ?
C41 C46 C45 . . 121.5(3) ?
C41 C46 H46 . . 119.2 ?
C45 C46 H46 . . 119.2 ?
C42 O42 C47 . . 117.8(2) ?
O42 C47 H47A . . 109.5 ?
O42 C47 H47B . . 109.5 ?
H47A C47 H47B . . 109.5 ?
O42 C47 H47C . . 109.5 ?
H47A C47 H47C . . 109.5 ?
H47B C47 H47C . . 109.5 ?

loop_
_geom_bond_atom_site_label_1
_geom_bond_atom_site_label_2
_geom_bond_site_symmetry_2
_geom_bond_distance
_geom_bond_publ_flag
N1 C17 . 1.343(4) ?
N1 C2 . 1.463(4) ?
N1 C6 . 1.466(4) ?
C2 C3 . 1.515(4) ?
C2 H2A . 0.9700 ?
C2 H2B . 0.9700 ?
C3 N4 . 1.472(3) ?
C3 H3A . 0.9700 ?
C3 H3B . 0.9700 ?
N4 C41 . 1.432(4) ?
N4 C5 . 1.470(4) ?
C5 C6 . 1.510(4) ?
C5 H5A . 0.9700 ?
C5 H5B . 0.9700 ?
C6 H6A . 0.9700 ?
C6 H6B . 0.9700 ?
C17 O17 . 1.233(3) ?
C17 C11 . 1.508(4) ?
C11 C16 . 1.371(4) ?
C11 C12 . 1.390(4) ?
C12 C13 . 1.379(5) ?
C12 H12 . 0.9300 ?
C13 C14 . 1.363(5) ?
C13 H13 . 0.9300 ?
C14 C15 . 1.367(5) ?
C14 F14 . 1.370(4) ?
C15 C16 . 1.385(4) ?
C15 H15 . 0.9300 ?
C16 H16 . 0.9300 ?
C41 C46 . 1.380(4) ?
C41 C42 . 1.414(4) ?
C42 O42 . 1.372(3) ?
C42 C43 . 1.383(4) ?
C43 C44 . 1.377(5) ?
C43 H43 . 0.9300 ?
C44 C45 . 1.367(5) ?
C44 H44 . 0.9300 ?
C45 C46 . 1.392(4) ?
C45 H45 . 0.9300 ?
C46 H46 . 0.9300 ?
O42 C47 . 1.427(4) ?
C47 H47A . 0.9600 ?
C47 H47B . 0.9600 ?
C47 H47C . 0.9600 ?

loop_
_geom_hbond_atom_site_label_D
_geom_hbond_atom_site_label_H
_geom_hbond_atom_site_label_A
_geom_hbond_site_symmetry_A
_geom_hbond_distance_DH
_geom_hbond_distance_HA
_geom_hbond_distance_DA
_geom_hbond_angle_DHA
_geom_hbond_publ_flag
C15 H15 O17 1_455 0.93 2.48 3.409(4) 173 no
C13 H13 Cg1 3_455 0.93 2.82 3.559(4) 151 no

loop_
_geom_torsion_atom_site_label_1
_geom_torsion_atom_site_label_2
_geom_torsion_atom_site_label_3
_geom_torsion_atom_site_label_4
_geom_torsion_site_symmetry_1
_geom_torsion_site_symmetry_2
_geom_torsion_site_symmetry_3
_geom_torsion_site_symmetry_4
_geom_torsion
_geom_torsion_publ_flag
C17 N1 C2 C3 . . . . 112.8(3) ?
C6 N1 C2 C3 . . . . -55.1(3) ?
N1 C2 C3 N4 . . . . 55.4(3) ?
C2 C3 N4 C41 . . . . 171.3(2) ?
C2 C3 N4 C5 . . . . -57.8(3) ?
C41 N4 C5 C6 . . . . -168.9(2) ?
C3 N4 C5 C6 . . . . 58.9(3) ?
C17 N1 C6 C5 . . . . -111.8(3) ?
C2 N1 C6 C5 . . . . 55.5(3) ?
N4 C5 C6 N1 . . . . -56.9(3) ?
C2 N1 C17 O17 . . . . 6.3(5) ?
C6 N1 C17 O17 . . . . 172.6(3) ?
C2 N1 C17 C11 . . . . -173.0(3) ?
C6 N1 C17 C11 . . . . -6.7(4) ?
O17 C17 C11 C16 . . . . 98.8(4) ?
N1 C17 C11 C16 . . . . -81.9(3) ?
O17 C17 C11 C12 . . . . -79.0(4) ?
N1 C17 C11 C12 . . . . 100.3(3) ?
C16 C11 C12 C13 . . . . 2.0(5) ?
C17 C11 C12 C13 . . . . 179.7(3) ?
C11 C12 C13 C14 . . . . -0.5(5) ?
C12 C13 C14 C15 . . . . -1.3(6) ?
C12 C13 C14 F14 . . . . 178.8(3) ?
C13 C14 C15 C16 . . . . 1.5(5) ?
F14 C14 C15 C16 . . . . -178.6(3) ?
C12 C11 C16 C15 . . . . -1.7(4) ?
C17 C11 C16 C15 . . . . -179.4(3) ?
C14 C15 C16 C11 . . . . 0.0(5) ?
C5 N4 C41 C46 . . . . -114.2(3) ?
C3 N4 C41 C46 . . . . 15.3(4) ?
C5 N4 C41 C42 . . . . 67.2(3) ?
C3 N4 C41 C42 . . . . -163.3(2) ?
C46 C41 C42 O42 . . . . -177.2(2) ?
N4 C41 C42 O42 . . . . 1.4(4) ?
C46 C41 C42 C43 . . . . 1.9(4) ?
N4 C41 C42 C43 . . . . -179.5(3) ?
O42 C42 C43 C44 . . . . 177.4(3) ?
C41 C42 C43 C44 . . . . -1.6(5) ?
C42 C43 C44 C45 . . . . 0.2(5) ?
C43 C44 C45 C46 . . . . 1.1(5) ?
C42 C41 C46 C45 . . . . -0.7(4) ?
N4 C41 C46 C45 . . . . -179.3(3) ?
C44 C45 C46 C41 . . . . -0.8(5) ?
C43 C42 O42 C47 . . . . -1.1(4) ?
C41 C42 O42 C47 . . . . 177.9(3) ?

_cod_database_fobs_code 2243692
